data_4503329
loop_
_publ_author_name
'Yao, Yali'
'Che, Yunxia'
'Zheng, Jimin'

_publ_section_title
;
 The Coordination Chemistry of Benzimidazole-5,6-dicarboxylic Acid with
 Mn(II), Ni(II), and Ln(III) Complexes (Ln = Tb, Ho, Er, Lu)
;
_journal_issue 7
_journal_name_full 'Crystal Growth &amp; Design'
_journal_page_first 2299
_journal_paper_doi 10.1021/cg7010106
_journal_volume 8
_journal_year 2008
_chemical_formula_sum 'C36 H22 Lu2 N8 O18'
_chemical_formula_weight 1204.55
_chemical_name_systematic
; 
 ? 
;
_space_group_IT_number 14
_symmetry_cell_setting monoclinic
_symmetry_space_group_name_Hall '-P 2ybc'
_symmetry_space_group_name_H-M 'P 1 21/c 1'
_atom_sites_solution_hydrogens geom
_atom_sites_solution_primary direct
_atom_sites_solution_secondary difmap
_audit_creation_method SHELXL-97
_cell_angle_alpha 90.00
_cell_angle_beta 108.63(3)
_cell_angle_gamma 90.00
_cell_formula_units_Z 4
_cell_length_a 18.608(4)
_cell_length_b 12.621(3)
_cell_length_c 15.378(3)
_cell_measurement_reflns_used 25867
_cell_measurement_temperature 296(2)
_cell_measurement_theta_max 27.48
_cell_measurement_theta_min 3.00
_cell_volume 3422.3(14)
_computing_cell_refinement 'RAXIS-RAPID Auto(Rigaku, 2004)'
_computing_data_collection 'RAXIS-RAPID Auto(Rigaku, 2004)'
_computing_data_reduction 'CrystalStructure(Rigaku/MSC, 2004)'
_computing_molecular_graphics 'SHELXL-97 (Sheldrick, 2001)'
_computing_publication_material 'SHELXL-97 (Sheldrick, 1997)'
_computing_structure_refinement 'SHELXL-97 (Sheldrick, 1997)'
_computing_structure_solution 'SHELXS-97 (Sheldrick, 1997)'
_diffrn_ambient_temperature 293(2)
_diffrn_measured_fraction_theta_full 0.997
_diffrn_measured_fraction_theta_max 0.997
_diffrn_measurement_device_type 'rigaku r-axis rapid IP area detector'
_diffrn_measurement_method '\w scans'
_diffrn_radiation_monochromator graphite
_diffrn_radiation_probe x-ray
_diffrn_radiation_type MoK\a
_diffrn_radiation_wavelength 0.71073
_diffrn_reflns_av_R_equivalents 0.0520
_diffrn_reflns_av_sigmaI/netI 0.0430
_diffrn_reflns_limit_h_max 24
_diffrn_reflns_limit_h_min -24
_diffrn_reflns_limit_k_max 16
_diffrn_reflns_limit_k_min -16
_diffrn_reflns_limit_l_max 19
_diffrn_reflns_limit_l_min -19
_diffrn_reflns_number 32280
_diffrn_reflns_theta_full 27.48
_diffrn_reflns_theta_max 27.48
_diffrn_reflns_theta_min 3.00
_diffrn_source 'rotating anode'
_exptl_absorpt_coefficient_mu 5.840
_exptl_absorpt_correction_T_max 0.4995
_exptl_absorpt_correction_T_min 0.3394
_exptl_absorpt_correction_type multi-scan
_exptl_crystal_colour Colorless
_exptl_crystal_density_diffrn 2.336
_exptl_crystal_density_method 'not measured'
_exptl_crystal_description Block
_exptl_crystal_F_000 2320
_exptl_crystal_size_max 0.24
_exptl_crystal_size_mid 0.20
_exptl_crystal_size_min 0.14
_refine_diff_density_max 5.533
_refine_diff_density_min -1.581
_refine_diff_density_rms 0.215
_refine_ls_extinction_method none
_refine_ls_goodness_of_fit_ref 1.080
_refine_ls_hydrogen_treatment constr
_refine_ls_matrix_type full
_refine_ls_number_parameters 577
_refine_ls_number_reflns 7815
_refine_ls_number_restraints 0
_refine_ls_restrained_S_all 1.080
_refine_ls_R_factor_all 0.0430
_refine_ls_R_factor_gt 0.0343
_refine_ls_shift/su_max 0.001
_refine_ls_shift/su_mean 0.000
_refine_ls_structure_factor_coef Fsqd
_refine_ls_weighting_details 'calc w=1/[\s^2^(Fo^2^)+(0.0570P)^2^+3.4557P] where P=(Fo^2^+2Fc^2^)/3'
_refine_ls_weighting_scheme calc
_refine_ls_wR_factor_gt 0.0867
_refine_ls_wR_factor_ref 0.0985
_reflns_number_gt 6710
_reflns_number_total 7815
_reflns_threshold_expression >2sigma(I)
_cod_data_source_file cg7010106-file005.cif
_cod_data_source_block shelxl
_cod_depositor_comments
;
The following automatic conversions were performed:

'_symmetry_cell_setting' value 'Monoclinic' changed to 'monoclinic'
according to /home/saulius/struct/CIF-dictionaries/cif_core.dic
dictionary named 'cif_core.dic' version 2.4.1 from
2010-06-29.

'_exptl_absorpt_correction_type' value 'Multi-scan'
changed to 'multi-scan' according to
/home/saulius/struct/CIF-dictionaries/cif_core.dic dictionary named
'cif_core.dic' version 2.4.1 from 2010-06-29.

Automatic conversion script
Id: cif_fix_values 1715 2011-07-08 13:25:40Z adriana 
;
_cod_original_cell_volume 3422.3(13)
_cod_original_sg_symbol_H-M P2(1)/C
_cod_database_code 4503329

loop_
_symmetry_equiv_pos_as_xyz
'x, y, z'
'-x, y+1/2, -z+1/2'
'-x, -y, -z'
'x, -y-1/2, z-1/2'

loop_
_atom_site_label
_atom_site_type_symbol
_atom_site_fract_x
_atom_site_fract_y
_atom_site_fract_z
_atom_site_U_iso_or_equiv
_atom_site_adp_type
_atom_site_occupancy
_atom_site_symmetry_multiplicity
_atom_site_calc_flag
_atom_site_refinement_flags
C1 C 0.0980(3) 0.8994(6) 0.1129(5) 0.0345(15) Uani 1 1 d .
H1 H 0.0478 0.8882 0.1098 0.041 Uiso 1 1 calc R
C2 C 1.1899(3) 0.8684(4) 0.3860(3) 0.0142(10) Uani 1 1 d .
C3 C 1.2483(3) 0.9388(4) 0.4177(4) 0.0182(11) Uani 1 1 d .
H3 H 1.2450 0.9960 0.4544 0.022 Uiso 1 1 calc R
C4 C 0.3379(3) 0.8982(4) 0.1081(3) 0.0149(10) Uani 1 1 d .
C9 C 0.7087(3) 0.8001(4) 0.1466(4) 0.0166(11) Uani 1 1 d .
C10 C 0.2088(3) 0.8776(4) 0.0951(4) 0.0181(11) Uani 1 1 d .
C11 C 0.2760(3) 1.0295(4) 0.1762(4) 0.0189(11) Uani 1 1 d .
H11 H 0.2769 1.0924 0.2081 0.023 Uiso 1 1 calc R
C12 C 0.2109(3) 0.9699(4) 0.1459(4) 0.0181(11) Uani 1 1 d .
C13 C 1.3128(3) 0.9213(4) 0.3924(4) 0.0179(11) Uani 1 1 d .
C14 C 0.7097(3) 0.8963(4) 0.1026(3) 0.0165(10) Uani 1 1 d .
C16 C 1.1943(3) 0.7827(4) 0.3300(4) 0.0157(10) Uani 1 1 d .
C17 C 0.6006(3) 0.8833(5) 0.1266(4) 0.0195(11) Uani 1 1 d .
H17 H 0.5523 0.8999 0.1281 0.023 Uiso 1 1 calc R
C19 C 1.4239(3) 0.9239(4) 0.3708(4) 0.0203(11) Uani 1 1 d .
H19 H 1.4722 0.9465 0.3736 0.024 Uiso 1 1 calc R
C20 C 0.6364(3) 1.0559(4) 0.3027(4) 0.0175(11) Uani 1 1 d .
C21 C 0.9088(3) 0.9117(4) 0.0987(3) 0.0135(10) Uani 1 1 d .
C23 C 0.6133(3) 0.8557(4) 0.3949(3) 0.0142(10) Uani 1 1 d .
C25 C 0.4113(3) 1.0568(4) 0.1915(4) 0.0168(11) Uani 1 1 d .
C35 C 0.9051(3) 0.6983(4) 0.1830(4) 0.0162(11) Uani 1 1 d .
C37 C 0.8234(3) 0.9187(4) 0.3462(3) 0.0156(10) Uani 1 1 d .
C40 C 0.7646(3) 0.9933(4) 0.3158(4) 0.0194(11) Uani 1 1 d .
H40 H 0.7706 1.0535 0.2839 0.023 Uiso 1 1 calc R
C41 C 1.3207(3) 0.8354(4) 0.3388(3) 0.0159(10) Uani 1 1 d .
C43 C 1.1192(3) 0.8886(4) 0.4137(4) 0.0161(10) Uani 1 1 d .
C44 C 0.8128(3) 0.8291(4) 0.3936(3) 0.0157(10) Uani 1 1 d .
C45 C 0.9241(3) 0.8248(4) 0.3723(4) 0.0173(10) Uani 1 1 d .
H45 H 0.9715 0.8001 0.3734 0.021 Uiso 1 1 calc R
C46 C 0.4060(3) 0.8534(4) 0.0878(3) 0.0132(10) Uani 1 1 d .
C47 C 0.7749(3) 0.9316(4) 0.0844(4) 0.0176(11) Uani 1 1 d .
H47 H 0.7752 0.9956 0.0544 0.021 Uiso 1 1 calc R
C48 C 0.6883(3) 0.8836(4) 0.3829(3) 0.0141(10) Uani 1 1 d .
C51 C 0.6977(3) 0.9754(4) 0.3343(3) 0.0151(10) Uani 1 1 d .
C52 C 0.7465(3) 0.8105(4) 0.4141(3) 0.0147(10) Uani 1 1 d .
H52 H 0.7413 0.7513 0.4476 0.018 Uiso 1 1 calc R
C54 C 0.8390(3) 0.8680(4) 0.1126(3) 0.0123(10) Uani 1 1 d .
C56 C 1.1311(3) 0.7043(4) 0.2943(4) 0.0188(11) Uani 1 1 d .
C57 C 1.2595(3) 0.7664(4) 0.3057(4) 0.0211(11) Uani 1 1 d .
H57 H 1.2621 0.7101 0.2678 0.025 Uiso 1 1 calc R
C58 C 0.3407(3) 0.9934(4) 0.1581(3) 0.0152(10) Uani 1 1 d .
C60 C 0.8368(3) 0.7681(4) 0.1553(3) 0.0137(10) Uani 1 1 d .
C61 C 0.7710(3) 0.7335(4) 0.1716(4) 0.0206(11) Uani 1 1 d .
H61 H 0.7691 0.6680 0.1984 0.025 Uiso 1 1 calc R
C62 C 0.2720(3) 0.8393(4) 0.0753(4) 0.0190(11) Uani 1 1 d .
H62 H 0.2700 0.7775 0.0418 0.023 Uiso 1 1 calc R
Lu2 Lu 0.976247(11) 1.055541(16) 0.291194(14) 0.01219(7) Uani 1 1 d .
Lu4 Lu 0.527744(11) 1.203038(16) 0.223122(14) 0.01223(7) Uani 1 1 d .
N1 N 0.1366(3) 0.8380(5) 0.0751(4) 0.0321(12) Uani 1 1 d .
H1A H 0.1195 0.7822 0.0431 0.038 Uiso 1 1 calc R
N2 N 0.1402(2) 0.9790(4) 0.1560(3) 0.0244(10) Uani 1 1 d .
H2 H 0.1260 1.0284 0.1854 0.029 Uiso 1 1 calc R
N3 N 1.3928(2) 0.8390(4) 0.3269(3) 0.0185(9) Uani 1 1 d .
N4 N 1.3806(3) 0.9766(4) 0.4119(3) 0.0220(10) Uani 1 1 d .
H4 H 1.3927 1.0335 0.4441 0.026 Uiso 1 1 calc R
N5 N 0.8789(2) 0.7701(4) 0.4094(3) 0.0184(9) Uani 1 1 d .
H5 H 0.8889 0.7103 0.4375 0.022 Uiso 1 1 calc R
N6 N 0.8961(2) 0.9155(4) 0.3343(3) 0.0168(9) Uani 1 1 d .
N7 N 0.6415(2) 0.9438(4) 0.0910(3) 0.0202(10) Uani 1 1 d .
H7 H 0.6275 1.0038 0.0646 0.024 Uiso 1 1 calc R
N8 N 0.6381(3) 0.7951(4) 0.1602(3) 0.0216(10) Uani 1 1 d .
O1 O 0.4133(2) 1.1389(3) 0.2409(3) 0.0248(9) Uani 1 1 d .
O2 O 0.4689(2) 1.0311(3) 0.1716(3) 0.0239(9) Uani 1 1 d .
O3 O 1.1214(3) 0.8565(4) 0.4911(3) 0.0350(11) Uani 1 1 d .
O4 O 1.0657(2) 0.9390(3) 0.3597(3) 0.0293(10) Uani 1 1 d .
O5 O 0.9578(2) 0.7154(3) 0.1516(3) 0.0302(10) Uani 1 1 d .
O6 O 0.9090(2) 0.6209(3) 0.2370(3) 0.0241(9) Uani 1 1 d .
O7 O 1.0807(3) 0.6932(3) 0.3306(3) 0.0324(10) Uani 1 1 d .
O8 O 1.1308(2) 0.6479(4) 0.2259(3) 0.0352(11) Uani 1 1 d .
O9 O 0.9546(2) 0.9614(3) 0.1668(3) 0.0238(9) Uani 1 1 d .
O10 O 0.9182(2) 0.9043(3) 0.0228(2) 0.0212(8) Uani 1 1 d .
O11 O 0.5895(2) 1.0705(3) 0.3442(3) 0.0227(8) Uani 1 1 d .
O12 O 0.6333(2) 1.1104(3) 0.2315(3) 0.0267(9) Uani 1 1 d .
O13 O 0.6092(2) 0.8499(3) 0.4744(3) 0.0220(8) Uani 1 1 d .
O14 O 0.5594(2) 0.8350(3) 0.3225(2) 0.0185(8) Uani 1 1 d .
O15 O 0.4490(2) 0.7928(3) 0.1460(3) 0.0179(8) Uani 1 1 d .
O16 O 0.4917(2) 1.1953(3) 0.0669(3) 0.0230(9) Uani 1 1 d .
O17 O 0.9838(3) 1.0854(4) 0.4423(3) 0.0316(10) Uani 1 1 d .
O18 O 0.4130(2) 0.8771(3) 0.0118(3) 0.0232(9) Uani 1 1 d .

loop_
_atom_site_aniso_label
_atom_site_aniso_U_11
_atom_site_aniso_U_22
_atom_site_aniso_U_33
_atom_site_aniso_U_23
_atom_site_aniso_U_13
_atom_site_aniso_U_12
C1 0.009(3) 0.048(4) 0.049(4) -0.009(3) 0.012(3) 0.000(3)
C2 0.012(2) 0.013(2) 0.015(2) 0.0022(19) 0.0019(19) 0.0023(19)
C3 0.016(3) 0.021(3) 0.018(3) -0.009(2) 0.007(2) -0.002(2)
C4 0.017(2) 0.014(2) 0.012(2) 0.0029(19) 0.0040(19) 0.005(2)
C9 0.008(2) 0.021(3) 0.019(3) 0.000(2) 0.002(2) -0.006(2)
C10 0.010(2) 0.020(3) 0.024(3) -0.003(2) 0.004(2) -0.003(2)
C11 0.020(3) 0.014(2) 0.024(3) -0.005(2) 0.008(2) 0.000(2)
C12 0.014(2) 0.025(3) 0.018(2) 0.001(2) 0.007(2) 0.003(2)
C13 0.012(2) 0.020(3) 0.021(3) -0.005(2) 0.004(2) -0.002(2)
C14 0.015(2) 0.018(3) 0.018(2) 0.000(2) 0.007(2) 0.005(2)
C16 0.008(2) 0.017(3) 0.024(3) -0.005(2) 0.006(2) -0.0030(19)
C17 0.005(2) 0.030(3) 0.023(3) -0.001(2) 0.004(2) 0.000(2)
C19 0.018(3) 0.020(3) 0.027(3) 0.000(2) 0.012(2) -0.002(2)
C20 0.012(2) 0.008(2) 0.031(3) 0.002(2) 0.005(2) 0.0012(19)
C21 0.012(2) 0.012(2) 0.015(2) -0.0001(19) 0.0034(19) 0.0022(19)
C23 0.015(2) 0.009(2) 0.019(2) -0.0006(19) 0.006(2) -0.0071(19)
C25 0.017(3) 0.016(3) 0.017(2) 0.000(2) 0.003(2) -0.007(2)
C35 0.012(2) 0.016(3) 0.018(3) -0.003(2) 0.002(2) 0.002(2)
C37 0.012(2) 0.018(3) 0.016(2) 0.001(2) 0.0032(19) -0.005(2)
C40 0.016(2) 0.015(3) 0.027(3) 0.006(2) 0.008(2) 0.000(2)
C41 0.014(2) 0.017(3) 0.018(2) -0.004(2) 0.007(2) 0.000(2)
C43 0.017(2) 0.012(2) 0.023(3) -0.001(2) 0.011(2) 0.002(2)
C44 0.014(2) 0.016(2) 0.016(2) 0.000(2) 0.003(2) 0.000(2)
C45 0.014(2) 0.015(2) 0.022(3) -0.003(2) 0.005(2) -0.001(2)
C46 0.010(2) 0.012(2) 0.017(2) -0.004(2) 0.0031(19) -0.0032(19)
C47 0.024(3) 0.013(2) 0.019(3) 0.004(2) 0.010(2) 0.002(2)
C48 0.015(2) 0.011(2) 0.017(2) -0.0013(19) 0.0059(19) -0.0035(19)
C51 0.013(2) 0.015(2) 0.018(2) 0.001(2) 0.007(2) -0.003(2)
C52 0.017(2) 0.012(2) 0.017(2) 0.0033(19) 0.007(2) 0.002(2)
C54 0.010(2) 0.015(2) 0.012(2) -0.0016(19) 0.0040(18) 0.0001(19)
C56 0.013(3) 0.012(2) 0.030(3) -0.002(2) 0.006(2) 0.003(2)
C57 0.018(3) 0.017(3) 0.030(3) -0.010(2) 0.010(2) 0.000(2)
C58 0.015(2) 0.014(2) 0.018(2) 0.002(2) 0.006(2) 0.003(2)
C60 0.013(2) 0.014(2) 0.014(2) 0.0026(19) 0.0037(19) 0.003(2)
C61 0.026(3) 0.017(3) 0.022(3) 0.000(2) 0.012(2) -0.002(2)
C62 0.018(3) 0.021(3) 0.017(2) -0.003(2) 0.004(2) -0.001(2)
Lu2 0.01059(12) 0.01224(12) 0.01462(11) -0.00048(8) 0.00526(8) -0.00002(7)
Lu4 0.01024(12) 0.01208(12) 0.01532(12) -0.00060(7) 0.00541(8) 0.00071(7)
N1 0.017(2) 0.038(3) 0.042(3) -0.014(3) 0.010(2) -0.009(2)
N2 0.014(2) 0.031(3) 0.031(3) -0.005(2) 0.012(2) 0.001(2)
N3 0.009(2) 0.022(2) 0.023(2) -0.0050(19) 0.0044(18) -0.0008(18)
N4 0.020(2) 0.017(2) 0.029(3) -0.010(2) 0.007(2) -0.0061(19)
N5 0.017(2) 0.017(2) 0.021(2) 0.0045(18) 0.0065(19) -0.0004(18)
N6 0.0085(19) 0.020(2) 0.022(2) 0.0021(19) 0.0056(17) 0.0011(18)
N7 0.009(2) 0.026(3) 0.024(2) 0.0031(19) 0.0038(18) 0.0045(18)
N8 0.012(2) 0.027(3) 0.027(3) -0.001(2) 0.0078(19) -0.0010(19)
O1 0.021(2) 0.0154(19) 0.040(2) -0.0121(17) 0.0131(18) -0.0073(16)
O2 0.021(2) 0.020(2) 0.034(2) -0.0073(17) 0.0143(18) -0.0040(17)
O3 0.040(3) 0.047(3) 0.024(2) 0.005(2) 0.0174(19) 0.007(2)
O4 0.017(2) 0.030(2) 0.042(3) 0.010(2) 0.0109(19) 0.0078(17)
O5 0.022(2) 0.034(2) 0.042(3) 0.017(2) 0.022(2) 0.0185(18)
O6 0.0187(19) 0.021(2) 0.036(2) 0.0137(17) 0.0136(17) 0.0060(16)
O7 0.034(2) 0.034(2) 0.039(3) -0.011(2) 0.025(2) -0.016(2)
O8 0.024(2) 0.033(2) 0.056(3) -0.026(2) 0.022(2) -0.0096(19)
O9 0.021(2) 0.031(2) 0.023(2) -0.0112(17) 0.0100(16) -0.0036(17)
O10 0.024(2) 0.025(2) 0.0171(18) -0.0039(16) 0.0100(16) -0.0095(17)
O11 0.024(2) 0.022(2) 0.026(2) -0.0004(16) 0.0121(17) 0.0006(16)
O12 0.021(2) 0.020(2) 0.044(2) 0.0184(19) 0.0169(19) 0.0080(17)
O13 0.022(2) 0.026(2) 0.0203(19) -0.0044(16) 0.0102(16) -0.0063(17)
O14 0.0131(17) 0.022(2) 0.0191(18) -0.0027(16) 0.0039(15) -0.0094(15)
O15 0.0128(18) 0.0183(19) 0.0225(19) 0.0060(15) 0.0053(15) 0.0046(14)
O16 0.028(2) 0.025(2) 0.0189(19) -0.0008(16) 0.0108(17) 0.0056(17)
O17 0.039(3) 0.036(2) 0.023(2) -0.0025(18) 0.0156(19) -0.003(2)
O18 0.025(2) 0.029(2) 0.0195(19) 0.0049(16) 0.0129(16) 0.0114(17)

loop_
_atom_type_symbol
_atom_type_description
_atom_type_scat_dispersion_real
_atom_type_scat_dispersion_imag
_atom_type_scat_source
C C 0.0033 0.0016 'International Tables Vol C Tables 4.2.6.8 and 6.1.1.4'
H H 0.0000 0.0000 'International Tables Vol C Tables 4.2.6.8 and 6.1.1.4'
O O 0.0106 0.0060 'International Tables Vol C Tables 4.2.6.8 and 6.1.1.4'
N N 0.0061 0.0033 'International Tables Vol C Tables 4.2.6.8 and 6.1.1.4'
Lu Lu -0.4720 5.8584 'International Tables Vol C Tables 4.2.6.8 and 6.1.1.4'

loop_
_geom_angle_atom_site_label_1
_geom_angle_atom_site_label_2
_geom_angle_atom_site_label_3
_geom_angle
_geom_angle_site_symmetry_1
_geom_angle_site_symmetry_3
N1 C1 N2 110.5(5) . .
N1 C1 H1 124.8 . .
N2 C1 H1 124.8 . .
C3 C2 C16 121.7(5) . .
C3 C2 C43 116.7(5) . .
C16 C2 C43 121.6(4) . .
C2 C3 C13 117.0(5) . .
C2 C3 H3 121.5 . .
C13 C3 H3 121.5 . .
C62 C4 C58 121.8(5) . .
C62 C4 C46 115.4(4) . .
C58 C4 C46 122.7(4) . .
C61 C9 C14 121.7(5) . .
C61 C9 N8 132.5(5) . .
C14 C9 N8 105.7(5) . .
N1 C10 C62 131.3(5) . .
N1 C10 C12 106.2(5) . .
C62 C10 C12 122.5(5) . .
C12 C11 C58 118.4(5) . .
C12 C11 H11 120.8 . .
C58 C11 H11 120.8 . .
C11 C12 N2 133.3(5) . .
C11 C12 C10 120.7(5) . .
N2 C12 C10 105.9(5) . .
N4 C13 C3 131.6(5) . .
N4 C13 C41 105.0(4) . .
C3 C13 C41 123.4(5) . .
N7 C14 C9 106.9(5) . .
N7 C14 C47 131.5(5) . .
C9 C14 C47 121.4(5) . .
C57 C16 C2 120.3(5) . .
C57 C16 C56 116.9(5) . .
C2 C16 C56 122.8(4) . .
N7 C17 N8 110.3(5) . .
N7 C17 H17 124.8 . .
N8 C17 H17 124.8 . .
N3 C19 N4 114.6(5) . .
N3 C19 H19 122.7 . .
N4 C19 H19 122.7 . .
O11 C20 O12 120.7(5) . .
O11 C20 C51 121.5(5) . .
O12 C20 C51 117.8(5) . .
O11 C20 Lu4 65.8(3) . .
O12 C20 Lu4 55.0(3) . .
C51 C20 Lu4 172.4(4) . .
O10 C21 O9 123.3(5) . .
O10 C21 C54 120.0(4) . .
O9 C21 C54 116.6(4) . .
O13 C23 O14 124.6(5) . .
O13 C23 C48 118.8(4) . .
O14 C23 C48 116.5(4) . .
O2 C25 O1 119.6(5) . .
O2 C25 C58 120.6(5) . .
O1 C25 C58 119.8(5) . .
O2 C25 Lu4 62.1(3) . .
O1 C25 Lu4 58.9(3) . .
C58 C25 Lu4 167.9(4) . .
O5 C35 O6 120.2(5) . .
O5 C35 C60 119.4(5) . .
O6 C35 C60 120.4(5) . .
O5 C35 Lu2 58.6(3) . 2_745
O6 C35 Lu2 62.1(3) . 2_745
C60 C35 Lu2 171.5(4) . 2_745
C44 C37 C40 119.5(5) . .
C44 C37 N6 110.1(5) . .
C40 C37 N6 130.4(5) . .
C51 C40 C37 118.6(5) . .
C51 C40 H40 120.7 . .
C37 C40 H40 120.7 . .
C57 C41 C13 118.1(5) . .
C57 C41 N3 132.2(5) . .
C13 C41 N3 109.6(4) . .
O3 C43 O4 125.3(5) . .
O3 C43 C2 116.4(5) . .
O4 C43 C2 118.3(5) . .
C52 C44 N5 132.0(5) . .
C52 C44 C37 122.8(5) . .
N5 C44 C37 105.2(4) . .
N6 C45 N5 114.8(5) . .
N6 C45 H45 122.6 . .
N5 C45 H45 122.6 . .
O18 C46 O15 125.3(5) . .
O18 C46 C4 116.6(4) . .
O15 C46 C4 118.0(4) . .
C54 C47 C14 117.7(5) . .
C54 C47 H47 121.1 . .
C14 C47 H47 121.1 . .
C52 C48 C51 120.8(5) . .
C52 C48 C23 117.0(4) . .
C51 C48 C23 122.0(5) . .
C40 C51 C48 120.8(5) . .
C40 C51 C20 118.0(5) . .
C48 C51 C20 121.2(4) . .
C48 C52 C44 117.5(5) . .
C48 C52 H52 121.3 . .
C44 C52 H52 121.3 . .
C47 C54 C60 120.5(4) . .
C47 C54 C21 116.3(4) . .
C60 C54 C21 123.2(4) . .
O7 C56 O8 120.3(5) . .
O7 C56 C16 121.7(5) . .
O8 C56 C16 118.0(5) . .
O7 C56 Lu2 66.4(3) . 2_745
O8 C56 Lu2 53.9(3) . 2_745
C16 C56 Lu2 171.8(4) . 2_745
C16 C57 C41 119.3(5) . .
C16 C57 H57 120.3 . .
C41 C57 H57 120.3 . .
C11 C58 C4 120.0(5) . .
C11 C58 C25 118.7(5) . .
C4 C58 C25 121.4(5) . .
C61 C60 C54 120.9(5) . .
C61 C60 C35 118.6(5) . .
C54 C60 C35 120.4(4) . .
C9 C61 C60 117.7(5) . .
C9 C61 H61 121.1 . .
C60 C61 H61 121.1 . .
C4 C62 C10 116.5(5) . .
C4 C62 H62 121.7 . .
C10 C62 H62 121.7 . .
O9 Lu2 O4 87.48(16) . .
O9 Lu2 O8 105.74(17) . 2_755
O4 Lu2 O8 154.29(16) . 2_755
O9 Lu2 O17 154.97(16) . .
O4 Lu2 O17 80.51(17) . .
O8 Lu2 O17 78.51(17) 2_755 .
O9 Lu2 O5 135.77(15) . 2_755
O4 Lu2 O5 99.59(16) . 2_755
O8 Lu2 O5 86.35(16) 2_755 2_755
O17 Lu2 O5 68.40(15) . 2_755
O9 Lu2 O6 87.45(14) . 2_755
O4 Lu2 O6 75.13(15) . 2_755
O8 Lu2 O6 126.38(14) 2_755 2_755
O17 Lu2 O6 110.22(14) . 2_755
O5 Lu2 O6 53.50(13) 2_755 2_755
O9 Lu2 O7 78.91(15) . 2_755
O4 Lu2 O7 151.79(15) . 2_755
O8 Lu2 O7 53.90(14) 2_755 2_755
O17 Lu2 O7 120.62(15) . 2_755
O5 Lu2 O7 74.66(16) 2_755 2_755
O6 Lu2 O7 79.65(14) 2_755 2_755
O9 Lu2 N6 83.69(15) . .
O4 Lu2 N6 80.12(15) . .
O8 Lu2 N6 79.57(14) 2_755 .
O17 Lu2 N6 72.70(15) . .
O5 Lu2 N6 140.53(15) 2_755 .
O6 Lu2 N6 154.03(14) 2_755 .
O7 Lu2 N6 122.10(14) 2_755 .
O9 Lu2 C56 92.85(16) . 2_755
O4 Lu2 C56 178.17(15) . 2_755
O8 Lu2 C56 27.08(16) 2_755 2_755
O17 Lu2 C56 99.85(17) . 2_755
O5 Lu2 C56 78.93(16) 2_755 2_755
O6 Lu2 C56 103.09(15) 2_755 2_755
O7 Lu2 C56 26.83(15) 2_755 2_755
N6 Lu2 C56 101.70(15) . 2_755
O9 Lu2 C35 113.26(16) . 2_755
O4 Lu2 C35 85.45(15) . 2_755
O8 Lu2 C35 108.30(16) 2_755 2_755
O17 Lu2 C35 87.74(16) . 2_755
O5 Lu2 C35 26.48(15) 2_755 2_755
O6 Lu2 C35 27.18(14) 2_755 2_755
O7 Lu2 C35 77.62(15) 2_755 2_755
N6 Lu2 C35 157.29(15) . 2_755
C56 Lu2 C35 92.77(15) 2_755 2_755
O15 Lu4 O12 107.32(15) 2_655 .
O15 Lu4 O14 79.63(14) 2_655 2_655
O12 Lu4 O14 156.97(14) . 2_655
O15 Lu4 O16 151.66(14) 2_655 .
O12 Lu4 O16 89.78(15) . .
O14 Lu4 O16 76.42(13) 2_655 .
O15 Lu4 O1 89.52(13) 2_655 .
O12 Lu4 O1 127.88(14) . .
O14 Lu4 O1 73.00(14) 2_655 .
O16 Lu4 O1 97.68(15) . .
O15 Lu4 O2 132.94(14) 2_655 .
O12 Lu4 O2 81.37(14) . .
O14 Lu4 O2 110.41(13) 2_655 .
O16 Lu4 O2 70.74(14) . .
O1 Lu4 O2 53.83(13) . .
O15 Lu4 O11 75.91(13) 2_655 .
O12 Lu4 O11 54.81(13) . .
O14 Lu4 O11 146.63(13) 2_655 .
O16 Lu4 O11 131.92(13) . .
O1 Lu4 O11 84.37(14) . .
O2 Lu4 O11 72.44(14) . .
O15 Lu4 N3 88.10(14) 2_655 2_755
O12 Lu4 N3 77.68(14) . 2_755
O14 Lu4 N3 80.70(14) 2_655 2_755
O16 Lu4 N3 73.34(14) . 2_755
O1 Lu4 N3 153.60(14) . 2_755
O2 Lu4 N3 138.14(14) . 2_755
O11 Lu4 N3 120.36(13) . 2_755
O15 Lu4 C20 92.21(15) 2_655 .
O12 Lu4 C20 27.69(15) . .
O14 Lu4 C20 171.78(15) 2_655 .
O16 Lu4 C20 111.71(16) . .
O1 Lu4 C20 106.21(15) . .
O2 Lu4 C20 74.46(14) . .
O11 Lu4 C20 27.14(15) . .
N3 Lu4 C20 100.16(15) 2_755 .
O15 Lu4 C25 114.37(15) 2_655 .
O12 Lu4 C25 106.45(16) . .
O14 Lu4 C25 89.61(15) 2_655 .
O16 Lu4 C25 80.56(15) . .
O1 Lu4 C25 27.44(14) . .
O2 Lu4 C25 26.79(14) . .
O11 Lu4 C25 80.33(14) . .
N3 Lu4 C25 153.62(15) 2_755 .
C20 Lu4 C25 92.91(16) . .
C1 N1 C10 108.8(5) . .
C1 N1 H1A 125.6 . .
C10 N1 H1A 125.6 . .
C1 N2 C12 108.6(5) . .
C1 N2 H2 125.7 . .
C12 N2 H2 125.7 . .
C19 N3 C41 104.0(4) . .
C19 N3 Lu4 120.6(3) . 2_745
C41 N3 Lu4 133.4(3) . 2_745
C19 N4 C13 106.8(4) . .
C19 N4 H4 126.6 . .
C13 N4 H4 126.6 . .
C45 N5 C44 106.8(4) . .
C45 N5 H5 126.6 . .
C44 N5 H5 126.6 . .
C45 N6 C37 103.1(4) . .
C45 N6 Lu2 122.7(3) . .
C37 N6 Lu2 132.6(3) . .
C17 N7 C14 109.2(5) . .
C17 N7 H7 125.4 . .
C14 N7 H7 125.4 . .
C17 N8 C9 107.9(5) . .
C25 O1 Lu4 93.7(3) . .
C25 O2 Lu4 91.1(3) . .
C43 O4 Lu2 166.4(4) . .
C35 O5 Lu2 94.9(3) . 2_745
C35 O6 Lu2 90.8(3) . 2_745
C56 O7 Lu2 86.8(3) . 2_745
C56 O8 Lu2 99.1(3) . 2_745
C21 O9 Lu2 150.7(3) . .
C20 O11 Lu4 87.0(3) . .
C20 O12 Lu4 97.3(3) . .
C23 O14 Lu4 135.3(3) . 2_645
C46 O15 Lu4 148.3(3) . 2_645

loop_
_geom_bond_atom_site_label_1
_geom_bond_atom_site_label_2
_geom_bond_distance
_geom_bond_site_symmetry_2
C1 N1 1.312(8) .
C1 N2 1.316(8) .
C1 H1 0.9300 .
C2 C3 1.367(7) .
C2 C16 1.401(7) .
C2 C43 1.529(7) .
C3 C13 1.393(7) .
C3 H3 0.9300 .
C4 C62 1.383(7) .
C4 C58 1.419(7) .
C4 C46 1.508(7) .
C9 C61 1.382(8) .
C9 C14 1.393(7) .
C9 N8 1.398(7) .
C10 N1 1.373(7) .
C10 C62 1.391(7) .
C10 C12 1.397(7) .
C11 C12 1.375(7) .
C11 C58 1.397(7) .
C11 H11 0.9300 .
C12 N2 1.378(6) .
C13 N4 1.388(7) .
C13 C41 1.397(7) .
C14 N7 1.363(6) .
C14 C47 1.402(7) .
C16 C57 1.394(7) .
C16 C56 1.499(7) .
C17 N7 1.316(7) .
C17 N8 1.327(7) .
C17 H17 0.9300 .
C19 N3 1.300(7) .
C19 N4 1.348(7) .
C19 H19 0.9300 .
C20 O11 1.247(7) .
C20 O12 1.279(7) .
C20 C51 1.488(7) .
C20 Lu4 2.730(5) .
C21 O10 1.238(6) .
C21 O9 1.283(6) .
C21 C54 1.487(7) .
C23 O13 1.251(6) .
C23 O14 1.265(6) .
C23 C48 1.506(7) .
C25 O2 1.248(7) .
C25 O1 1.278(6) .
C25 C58 1.483(7) .
C25 Lu4 2.768(5) .
C35 O5 1.243(7) .
C35 O6 1.269(6) .
C35 C60 1.493(7) .
C35 Lu2 2.777(5) 2_745
C37 C44 1.392(7) .
C37 C40 1.405(7) .
C37 N6 1.423(6) .
C40 C51 1.381(7) .
C40 H40 0.9300 .
C41 C57 1.395(7) .
C41 N3 1.411(6) .
C43 O3 1.245(7) .
C43 O4 1.248(7) .
C44 C52 1.388(7) .
C44 N5 1.391(7) .
C45 N6 1.315(7) .
C45 N5 1.348(7) .
C45 H45 0.9300 .
C46 O18 1.253(6) .
C46 O15 1.253(6) .
C47 C54 1.388(7) .
C47 H47 0.9300 .
C48 C52 1.386(7) .
C48 C51 1.420(7) .
C52 H52 0.9300 .
C54 C60 1.427(7) .
C56 O7 1.244(7) .
C56 O8 1.268(7) .
C56 Lu2 2.751(5) 2_745
C57 H57 0.9300 .
C60 C61 1.397(7) .
C61 H61 0.9300 .
C62 H62 0.9300 .
Lu2 O9 2.177(4) .
Lu2 O4 2.219(4) .
Lu2 O8 2.250(4) 2_755
Lu2 O17 2.314(4) .
Lu2 O5 2.380(4) 2_755
Lu2 O6 2.454(4) 2_755
Lu2 O7 2.525(4) 2_755
Lu2 N6 2.534(4) .
Lu2 C56 2.751(5) 2_755
Lu2 C35 2.777(5) 2_755
Lu4 O15 2.229(4) 2_655
Lu4 O12 2.254(4) .
Lu4 O14 2.274(3) 2_655
Lu4 O16 2.281(4) .
Lu4 O1 2.375(4) .
Lu4 O2 2.446(4) .
Lu4 O11 2.494(4) .
Lu4 N3 2.539(4) 2_755
N1 H1A 0.8600 .
N2 H2 0.8600 .
N3 Lu4 2.539(4) 2_745
N4 H4 0.8600 .
N5 H5 0.8600 .
N7 H7 0.8600 .
O5 Lu2 2.380(4) 2_745
O6 Lu2 2.454(4) 2_745
O7 Lu2 2.525(4) 2_745
O8 Lu2 2.250(4) 2_745
O14 Lu4 2.274(3) 2_645
O15 Lu4 2.229(4) 2_645

loop_
_geom_torsion_atom_site_label_1
_geom_torsion_atom_site_label_2
_geom_torsion_atom_site_label_3
_geom_torsion_atom_site_label_4
_geom_torsion
_geom_torsion_site_symmetry_1
_geom_torsion_site_symmetry_4
C16 C2 C3 C13 -0.5(8) . .
C43 C2 C3 C13 -179.7(5) . .
C58 C11 C12 N2 176.0(6) . .
C58 C11 C12 C10 -2.5(8) . .
N1 C10 C12 C11 -179.5(5) . .
C62 C10 C12 C11 2.3(9) . .
N1 C10 C12 N2 1.7(6) . .
C62 C10 C12 N2 -176.6(5) . .
C2 C3 C13 N4 179.7(6) . .
C2 C3 C13 C41 -1.3(8) . .
C61 C9 C14 N7 -177.7(5) . .
N8 C9 C14 N7 -0.6(6) . .
C61 C9 C14 C47 -2.1(8) . .
N8 C9 C14 C47 175.0(5) . .
C3 C2 C16 C57 0.7(8) . .
C43 C2 C16 C57 179.9(5) . .
C3 C2 C16 C56 -180.0(5) . .
C43 C2 C16 C56 -0.8(8) . .
C44 C37 C40 C51 0.2(8) . .
N6 C37 C40 C51 177.8(5) . .
N4 C13 C41 C57 -177.9(5) . .
C3 C13 C41 C57 2.9(8) . .
N4 C13 C41 N3 0.4(6) . .
C3 C13 C41 N3 -178.8(5) . .
C3 C2 C43 O3 -82.3(6) . .
C16 C2 C43 O3 98.5(6) . .
C3 C2 C43 O4 94.8(6) . .
C16 C2 C43 O4 -84.4(7) . .
C40 C37 C44 C52 -1.3(8) . .
N6 C37 C44 C52 -179.3(5) . .
C40 C37 C44 N5 177.1(5) . .
N6 C37 C44 N5 -0.9(6) . .
C62 C4 C46 O18 85.7(6) . .
C58 C4 C46 O18 -94.9(6) . .
C62 C4 C46 O15 -91.5(6) . .
C58 C4 C46 O15 87.9(6) . .
N7 C14 C47 C54 173.6(5) . .
C9 C14 C47 C54 -0.8(8) . .
O13 C23 C48 C52 66.5(6) . .
O14 C23 C48 C52 -110.3(5) . .
O13 C23 C48 C51 -119.3(6) . .
O14 C23 C48 C51 63.9(7) . .
C37 C40 C51 C48 -0.1(8) . .
C37 C40 C51 C20 179.2(5) . .
C52 C48 C51 C40 1.0(8) . .
C23 C48 C51 C40 -173.0(5) . .
C52 C48 C51 C20 -178.3(5) . .
C23 C48 C51 C20 7.6(8) . .
O11 C20 C51 C40 -151.1(5) . .
O12 C20 C51 C40 28.5(7) . .
Lu4 C20 C51 C40 46(3) . .
O11 C20 C51 C48 28.2(8) . .
O12 C20 C51 C48 -152.1(5) . .
Lu4 C20 C51 C48 -135(2) . .
C51 C48 C52 C44 -2.0(7) . .
C23 C48 C52 C44 172.4(5) . .
N5 C44 C52 C48 -175.8(5) . .
C37 C44 C52 C48 2.1(8) . .
C14 C47 C54 C60 2.5(7) . .
C14 C47 C54 C21 -175.4(5) . .
O10 C21 C54 C47 -82.2(6) . .
O9 C21 C54 C47 93.9(6) . .
O10 C21 C54 C60 99.9(6) . .
O9 C21 C54 C60 -84.0(6) . .
C57 C16 C56 O7 159.8(6) . .
C2 C16 C56 O7 -19.5(8) . .
C57 C16 C56 O8 -19.4(8) . .
C2 C16 C56 O8 161.2(5) . .
C57 C16 C56 Lu2 -26(3) . 2_745
C2 C16 C56 Lu2 155(2) . 2_745
C2 C16 C57 C41 0.9(8) . .
C56 C16 C57 C41 -178.4(5) . .
C13 C41 C57 C16 -2.6(8) . .
N3 C41 C57 C16 179.6(6) . .
C12 C11 C58 C4 1.0(8) . .
C12 C11 C58 C25 -179.3(5) . .
C62 C4 C58 C11 0.7(8) . .
C46 C4 C58 C11 -178.7(5) . .
C62 C4 C58 C25 -178.9(5) . .
C46 C4 C58 C25 1.7(7) . .
O2 C25 C58 C11 -175.3(5) . .
O1 C25 C58 C11 4.5(8) . .
Lu4 C25 C58 C11 -75.8(19) . .
O2 C25 C58 C4 4.3(8) . .
O1 C25 C58 C4 -175.9(5) . .
Lu4 C25 C58 C4 103.8(18) . .
C47 C54 C60 C61 -1.6(8) . .
C21 C54 C60 C61 176.2(5) . .
C47 C54 C60 C35 178.1(5) . .
C21 C54 C60 C35 -4.1(7) . .
O5 C35 C60 C61 164.1(5) . .
O6 C35 C60 C61 -14.7(7) . .
Lu2 C35 C60 C61 90(3) 2_745 .
O5 C35 C60 C54 -15.7(8) . .
O6 C35 C60 C54 165.5(5) . .
Lu2 C35 C60 C54 -90(3) 2_745 .
C14 C9 C61 C60 3.0(8) . .
N8 C9 C61 C60 -173.3(5) . .
C54 C60 C61 C9 -1.1(8) . .
C35 C60 C61 C9 179.1(5) . .
C58 C4 C62 C10 -0.9(8) . .
C46 C4 C62 C10 178.5(5) . .
N1 C10 C62 C4 -178.3(6) . .
C12 C10 C62 C4 -0.5(8) . .
O11 C20 Lu4 O15 52.5(3) . 2_655
O12 C20 Lu4 O15 -124.6(3) . 2_655
C51 C20 Lu4 O15 -143(3) . 2_655
O11 C20 Lu4 O12 177.0(5) . .
C51 C20 Lu4 O12 -19(3) . .
O11 C20 Lu4 O14 45.6(11) . 2_655
O12 C20 Lu4 O14 -131.4(10) . 2_655
C51 C20 Lu4 O14 -150(2) . 2_655
O11 C20 Lu4 O16 -143.1(3) . .
O12 C20 Lu4 O16 39.9(4) . .
C51 C20 Lu4 O16 21(3) . .
O11 C20 Lu4 O1 -37.7(3) . .
O12 C20 Lu4 O1 145.3(3) . .
C51 C20 Lu4 O1 126(3) . .
O11 C20 Lu4 O2 -81.7(3) . .
O12 C20 Lu4 O2 101.2(3) . .
C51 C20 Lu4 O2 82(3) . .
O12 C20 Lu4 O11 -177.0(5) . .
C51 C20 Lu4 O11 164(3) . .
O11 C20 Lu4 N3 140.9(3) . 2_755
O12 C20 Lu4 N3 -36.1(4) . 2_755
C51 C20 Lu4 N3 -55(3) . 2_755
O11 C20 Lu4 C25 -62.1(3) . .
O12 C20 Lu4 C25 120.9(3) . .
C51 C20 Lu4 C25 102(3) . .
O2 C25 Lu4 O15 -139.6(3) . 2_655
O1 C25 Lu4 O15 26.8(4) . 2_655
C58 C25 Lu4 O15 114.2(18) . 2_655
O2 C25 Lu4 O12 -21.3(4) . .
O1 C25 Lu4 O12 145.1(3) . .
C58 C25 Lu4 O12 -127.5(18) . .
O2 C25 Lu4 O14 141.9(3) . 2_655
O1 C25 Lu4 O14 -51.6(3) . 2_655
C58 C25 Lu4 O14 35.7(18) . 2_655
O2 C25 Lu4 O16 65.6(3) . .
O1 C25 Lu4 O16 -127.9(3) . .
C58 C25 Lu4 O16 -40.6(18) . .
O2 C25 Lu4 O1 -166.5(5) . .
C58 C25 Lu4 O1 87.3(18) . .
O1 C25 Lu4 O2 166.5(5) . .
C58 C25 Lu4 O2 -106.2(19) . .
O2 C25 Lu4 O11 -70.0(3) . .
O1 C25 Lu4 O11 96.4(3) . .
C58 C25 Lu4 O11 -176.2(18) . .
O2 C25 Lu4 N3 74.1(5) . 2_755
O1 C25 Lu4 N3 -119.4(4) . 2_755
C58 C25 Lu4 N3 -32(2) . 2_755
O2 C25 Lu4 C20 -45.9(3) . .
O1 C25 Lu4 C20 120.6(3) . .
C58 C25 Lu4 C20 -152.1(18) . .
N2 C1 N1 C10 1.0(8) . .
C62 C10 N1 C1 176.4(6) . .
C12 C10 N1 C1 -1.7(7) . .
N1 C1 N2 C12 0.1(8) . .
C11 C12 N2 C1 -179.8(6) . .
C10 C12 N2 C1 -1.1(7) . .
N4 C19 N3 C41 1.0(6) . .
N4 C19 N3 Lu4 -165.2(4) . 2_745
C57 C41 N3 C19 177.2(6) . .
C13 C41 N3 C19 -0.8(6) . .
C57 C41 N3 Lu4 -19.3(9) . 2_745
C13 C41 N3 Lu4 162.7(4) . 2_745
N3 C19 N4 C13 -0.8(7) . .
C3 C13 N4 C19 179.3(6) . .
C41 C13 N4 C19 0.2(6) . .
N6 C45 N5 C44 1.1(6) . .
C52 C44 N5 C45 178.1(6) . .
C37 C44 N5 C45 -0.1(6) . .
N5 C45 N6 C37 -1.6(6) . .
N5 C45 N6 Lu2 165.7(3) . .
C44 C37 N6 C45 1.5(6) . .
C40 C37 N6 C45 -176.2(6) . .
C44 C37 N6 Lu2 -164.0(3) . .
C40 C37 N6 Lu2 18.3(8) . .
O9 Lu2 N6 C45 83.8(4) . .
O4 Lu2 N6 C45 -4.7(4) . .
O8 Lu2 N6 C45 -168.8(4) 2_755 .
O17 Lu2 N6 C45 -87.7(4) . .
O5 Lu2 N6 C45 -97.8(5) 2_755 .
O6 Lu2 N6 C45 13.1(6) 2_755 .
O7 Lu2 N6 C45 156.5(4) 2_755 .
C56 Lu2 N6 C45 175.5(4) 2_755 .
C35 Lu2 N6 C45 -56.0(6) 2_755 .
O9 Lu2 N6 C37 -113.0(5) . .
O4 Lu2 N6 C37 158.4(5) . .
O8 Lu2 N6 C37 -5.7(5) 2_755 .
O17 Lu2 N6 C37 75.4(5) . .
O5 Lu2 N6 C37 65.3(5) 2_755 .
O6 Lu2 N6 C37 176.2(4) 2_755 .
O7 Lu2 N6 C37 -40.4(5) 2_755 .
C56 Lu2 N6 C37 -21.4(5) 2_755 .
C35 Lu2 N6 C37 107.1(5) 2_755 .
N8 C17 N7 C14 -1.4(6) . .
C9 C14 N7 C17 1.2(6) . .
C47 C14 N7 C17 -173.8(6) . .
N7 C17 N8 C9 1.0(6) . .
C61 C9 N8 C17 176.4(6) . .
C14 C9 N8 C17 -0.3(6) . .
O2 C25 O1 Lu4 13.8(5) . .
C58 C25 O1 Lu4 -166.0(4) . .
O15 Lu4 O1 C25 -155.7(3) 2_655 .
O12 Lu4 O1 C25 -44.0(4) . .
O14 Lu4 O1 C25 125.0(3) 2_655 .
O16 Lu4 O1 C25 51.8(3) . .
O2 Lu4 O1 C25 -7.5(3) . .
O11 Lu4 O1 C25 -79.8(3) . .
N3 Lu4 O1 C25 119.5(4) 2_755 .
C20 Lu4 O1 C25 -63.6(3) . .
O1 C25 O2 Lu4 -13.3(5) . .
C58 C25 O2 Lu4 166.4(4) . .
O15 Lu4 O2 C25 53.7(4) 2_655 .
O12 Lu4 O2 C25 159.3(3) . .
O14 Lu4 O2 C25 -41.1(4) 2_655 .
O16 Lu4 O2 C25 -107.8(3) . .
O1 Lu4 O2 C25 7.7(3) . .
O11 Lu4 O2 C25 103.6(3) . .
N3 Lu4 O2 C25 -140.2(3) 2_755 .
C20 Lu4 O2 C25 131.9(4) . .
O3 C43 O4 Lu2 58.1(19) . .
C2 C43 O4 Lu2 -118.7(15) . .
O9 Lu2 O4 C43 174.1(16) . .
O8 Lu2 O4 C43 -63.6(18) 2_755 .
O17 Lu2 O4 C43 -27.9(16) . .
O5 Lu2 O4 C43 38.1(17) 2_755 .
O6 Lu2 O4 C43 86.1(16) 2_755 .
O7 Lu2 O4 C43 113.4(16) 2_755 .
N6 Lu2 O4 C43 -101.8(16) . .
C56 Lu2 O4 C43 74(6) 2_755 .
C35 Lu2 O4 C43 60.6(16) 2_755 .
O6 C35 O5 Lu2 8.4(6) . 2_745
C60 C35 O5 Lu2 -170.4(4) . 2_745
O5 C35 O6 Lu2 -8.1(5) . 2_745
C60 C35 O6 Lu2 170.7(4) . 2_745
O8 C56 O7 Lu2 -1.6(5) . 2_745
C16 C56 O7 Lu2 179.1(5) . 2_745
O7 C56 O8 Lu2 1.8(6) . 2_745
C16 C56 O8 Lu2 -178.9(4) . 2_745
O10 C21 O9 Lu2 148.5(6) . .
C54 C21 O9 Lu2 -27.4(10) . .
O4 Lu2 O9 C21 128.4(8) . .
O8 Lu2 O9 C21 -29.2(8) 2_755 .
O17 Lu2 O9 C21 67.3(9) . .
O5 Lu2 O9 C21 -130.4(7) 2_755 .
O6 Lu2 O9 C21 -156.4(8) 2_755 .
O7 Lu2 O9 C21 -76.5(8) 2_755 .
N6 Lu2 O9 C21 48.0(8) . .
C56 Lu2 O9 C21 -53.4(8) 2_755 .
C35 Lu2 O9 C21 -147.7(7) 2_755 .
O12 C20 O11 Lu4 2.8(5) . .
C51 C20 O11 Lu4 -177.6(5) . .
O15 Lu4 O11 C20 -125.2(3) 2_655 .
O12 Lu4 O11 C20 -1.7(3) . .
O14 Lu4 O11 C20 -169.3(3) 2_655 .
O16 Lu4 O11 C20 48.6(4) . .
O1 Lu4 O11 C20 143.9(3) . .
O2 Lu4 O11 C20 90.1(3) . .
N3 Lu4 O11 C20 -46.0(3) 2_755 .
C25 Lu4 O11 C20 116.5(3) . .
O11 C20 O12 Lu4 -3.1(6) . .
C51 C20 O12 Lu4 177.2(4) . .
O15 Lu4 O12 C20 59.5(3) 2_655 .
O14 Lu4 O12 C20 164.1(3) 2_655 .
O16 Lu4 O12 C20 -143.4(3) . .
O1 Lu4 O12 C20 -43.9(4) . .
O2 Lu4 O12 C20 -72.9(3) . .
O11 Lu4 O12 C20 1.7(3) . .
N3 Lu4 O12 C20 143.6(4) 2_755 .
C25 Lu4 O12 C20 -63.4(4) . .
O13 C23 O14 Lu4 -45.6(8) . 2_645
C48 C23 O14 Lu4 131.0(4) . 2_645
O18 C46 O15 Lu4 -171.3(4) . 2_645
C4 C46 O15 Lu4 5.6(9) . 2_645
